data_1543647
loop_
_publ_author_name
'Tofan, Daniel'
'Gabba\"i, Fran\,cois P.'

_publ_section_title
;
 Fluorinated antimony(v) derivatives: strong Lewis acidic properties and
 application to the complexation of formaldehyde in aqueous solutions
;
_journal_issue 11
_journal_name_full 'Chem. Sci.'
_journal_page_first 6768
_journal_paper_doi 10.1039/C6SC02558G
_journal_volume 7
_journal_year 2016
_chemical_formula_sum 'C74.5 H53 Cl13 O4 P2 Sb2'
_chemical_formula_weight 1778.57
_chemical_name_systematic
; 
 ? 
;
_space_group_IT_number 2
_symmetry_cell_setting triclinic
_symmetry_space_group_name_Hall '-P 1'
_symmetry_space_group_name_H-M 'P -1'
_atom_sites_solution_hydrogens geom
_atom_sites_solution_primary direct
_atom_sites_solution_secondary difmap
_audit_creation_method SHELXL-97
_audit_update_record
;
2016-06-03 deposited with the CCDC.
2016-07-11 downloaded from the CCDC.
;
_cell_angle_alpha 105.844(3)
_cell_angle_beta 94.824(3)
_cell_angle_gamma 102.789(3)
_cell_formula_units_Z 2
_cell_length_a 11.1609(18)
_cell_length_b 16.856(3)
_cell_length_c 21.036(3)
_cell_measurement_reflns_used 83641
_cell_measurement_temperature 150(2)
_cell_measurement_theta_max 0.7458
_cell_measurement_theta_min 0.6766
_cell_volume 3668.3(10)
_computing_structure_refinement 'SHELXL-97 (Sheldrick, 2008)'
_computing_structure_solution 'SHELXS-97 (Sheldrick, 2008)'
_diffrn_ambient_temperature 150(2)
_diffrn_measured_fraction_theta_full 0.996
_diffrn_measured_fraction_theta_max 0.996
_diffrn_measurement_device_type 'Brucker Smart Apex II'
_diffrn_radiation_monochromator graphite
_diffrn_radiation_source 'fine-focus sealed tube'
_diffrn_radiation_type MoK\a
_diffrn_radiation_wavelength 0.71073
_diffrn_reflns_av_R_equivalents 0.0661
_diffrn_reflns_av_sigmaI/netI 0.0574
_diffrn_reflns_limit_h_max 14
_diffrn_reflns_limit_h_min -14
_diffrn_reflns_limit_k_max 22
_diffrn_reflns_limit_k_min -22
_diffrn_reflns_limit_l_max 28
_diffrn_reflns_limit_l_min -28
_diffrn_reflns_number 80402
_diffrn_reflns_theta_full 28.28
_diffrn_reflns_theta_max 28.28
_diffrn_reflns_theta_min 1.02
_exptl_absorpt_coefficient_mu 1.303
_exptl_absorpt_correction_T_max 0.9497
_exptl_absorpt_correction_T_min 0.8594
_exptl_absorpt_process_details multi-scan
_exptl_crystal_colour yellow
_exptl_crystal_density_diffrn 1.607
_exptl_crystal_density_method 'not measured'
_exptl_crystal_description block
_exptl_crystal_F_000 1764
_exptl_crystal_size_max 0.12
_exptl_crystal_size_mid 0.12
_exptl_crystal_size_min 0.04
_refine_diff_density_max 1.047
_refine_diff_density_min -0.960
_refine_diff_density_rms 0.112
_refine_ls_extinction_method none
_refine_ls_goodness_of_fit_ref 1.046
_refine_ls_hydrogen_treatment mixed
_refine_ls_matrix_type full
_refine_ls_number_parameters 999
_refine_ls_number_reflns 18122
_refine_ls_number_restraints 387
_refine_ls_restrained_S_all 1.039
_refine_ls_R_factor_all 0.0699
_refine_ls_R_factor_gt 0.0424
_refine_ls_shift/su_max 0.003
_refine_ls_shift/su_mean 0.000
_refine_ls_structure_factor_coef Fsqd
_refine_ls_weighting_details 'calc w=1/[\s^2^(Fo^2^)+(0.0522P)^2^+2.9152P] where P=(Fo^2^+2Fc^2^)/3'
_refine_ls_weighting_scheme calc
_refine_ls_wR_factor_gt 0.0975
_refine_ls_wR_factor_ref 0.1177
_reflns_number_gt 13100
_reflns_number_total 18122
_reflns_threshold_expression >2sigma(I)
_cod_data_source_file c6sc02558g2.cif
_cod_data_source_block p-1
_cod_depositor_comments
;
The following automatic conversions were performed:

'_symmetry_cell_setting' value 'Triclinic' changed to 'triclinic'
according to
/usr/data/users/saulius/crontab/automatic-downloads/rss-feeds/RSC/lib/dictionaries/cif_core.dic
dictionary named 'cif_core.dic' version 2.4.2 from 2011-04-26.

Automatic conversion script
Id: cif_fix_values 4268 2015-11-12 08:31:59Z antanas 

 Adding full bibliography for 1543644--1543652.cif.
;
_cod_original_cell_volume 3668.4(10)
_cod_original_sg_symbol_H-M P-1
_cod_database_code 1543647

loop_
_symmetry_equiv_pos_as_xyz
'x, y, z'
'-x, -y, -z'

loop_
_atom_site_label
_atom_site_type_symbol
_atom_site_fract_x
_atom_site_fract_y
_atom_site_fract_z
_atom_site_U_iso_or_equiv
_atom_site_adp_type
_atom_site_occupancy
_atom_site_symmetry_multiplicity
_atom_site_calc_flag
_atom_site_refinement_flags
_atom_site_disorder_assembly
_atom_site_disorder_group
Sb1 Sb 0.06945(2) 0.690925(15) 0.446702(11) 0.02268(7) Uani 1 1 d . G .
P1 P -0.14216(9) 0.67782(6) 0.34133(5) 0.0243(2) Uani 1 1 d . H .
C11 C 0.0003(3) 0.5753(2) 0.36531(17) 0.0233(7) Uani 1 1 d . . .
C12 C -0.0954(3) 0.5767(2) 0.31904(17) 0.0232(7) Uani 1 1 d . . .
C13 C -0.1496(4) 0.5043(2) 0.26519(19) 0.0299(8) Uani 1 1 d . . .
H13 H -0.2140 0.5053 0.2331 0.036 Uiso 1 1 calc R . .
C14 C -0.1094(4) 0.4310(2) 0.25860(19) 0.0326(9) Uani 1 1 d . . .
H14 H -0.1471 0.3814 0.2223 0.039 Uiso 1 1 calc R . .
C15 C -0.0144(4) 0.4296(2) 0.3046(2) 0.0343(9) Uani 1 1 d . . .
H15 H 0.0125 0.3789 0.2997 0.041 Uiso 1 1 calc R . .
C16 C 0.0419(4) 0.5016(2) 0.35806(19) 0.0287(8) Uani 1 1 d . . .
H16 H 0.1079 0.5006 0.3892 0.034 Uiso 1 1 calc R . .
C21 C 0.2026(3) 0.6577(2) 0.50536(17) 0.0259(8) Uani 1 1 d . . .
C22 C 0.1643(4) 0.6032(2) 0.54294(19) 0.0308(8) Uani 1 1 d . . .
H22 H 0.0783 0.5823 0.5436 0.037 Uiso 1 1 calc R . .
C23 C 0.2515(4) 0.5793(3) 0.5792(2) 0.0351(9) Uani 1 1 d . . .
H23 H 0.2249 0.5416 0.6045 0.042 Uiso 1 1 calc R . .
C24 C 0.3765(4) 0.6098(3) 0.57923(19) 0.0352(9) Uani 1 1 d . . .
H24 H 0.4359 0.5933 0.6046 0.042 Uiso 1 1 calc R . .
C25 C 0.4158(4) 0.6645(3) 0.5421(2) 0.0394(10) Uani 1 1 d . . .
H25 H 0.5021 0.6852 0.5419 0.047 Uiso 1 1 calc R . .
C26 C 0.3293(4) 0.6893(3) 0.5052(2) 0.0347(9) Uani 1 1 d . . .
H26 H 0.3561 0.7273 0.4802 0.042 Uiso 1 1 calc R . .
O41 O -0.0800(2) 0.64489(15) 0.49047(12) 0.0262(5) Uani 1 1 d . . .
C41 C -0.1052(3) 0.7062(2) 0.53976(17) 0.0234(7) Uani 1 1 d . . .
O42 O 0.0528(2) 0.80165(16) 0.51186(13) 0.0312(6) Uani 1 1 d . . .
C42 C -0.0347(4) 0.7903(2) 0.55067(18) 0.0276(8) Uani 1 1 d . . .
Cl43 Cl 0.03081(12) 0.95874(7) 0.60986(6) 0.0508(3) Uani 1 1 d . . .
C43 C -0.0567(4) 0.8564(3) 0.6000(2) 0.0332(9) Uani 1 1 d . . .
Cl44 Cl -0.17259(12) 0.92378(8) 0.70159(6) 0.0496(3) Uani 1 1 d . . .
C44 C -0.1480(4) 0.8408(3) 0.63905(19) 0.0331(9) Uani 1 1 d . . .
Cl45 Cl -0.33277(9) 0.73726(8) 0.67691(5) 0.0403(3) Uani 1 1 d . . .
C45 C -0.2183(4) 0.7579(3) 0.62844(18) 0.0300(8) Uani 1 1 d . . .
Cl46 Cl -0.28433(9) 0.58649(6) 0.56278(5) 0.0343(2) Uani 1 1 d . . .
C46 C -0.1976(3) 0.6904(2) 0.57830(18) 0.0268(8) Uani 1 1 d . . .
C61 C -0.3107(3) 0.6402(2) 0.33264(18) 0.0260(8) Uani 1 1 d . . .
C62 C -0.3584(4) 0.6102(3) 0.38343(19) 0.0318(9) Uani 1 1 d . . .
H62 H -0.3039 0.6125 0.4215 0.038 Uiso 1 1 calc R . .
C63 C -0.4852(4) 0.5770(3) 0.3781(2) 0.0371(10) Uani 1 1 d . . .
H63 H -0.5173 0.5564 0.4127 0.045 Uiso 1 1 calc R . .
C64 C -0.5657(4) 0.5733(3) 0.3232(2) 0.0400(10) Uani 1 1 d . . .
H64 H -0.6525 0.5501 0.3199 0.048 Uiso 1 1 calc R . .
C65 C -0.5193(4) 0.6037(3) 0.2733(2) 0.0401(10) Uani 1 1 d . . .
H65 H -0.5744 0.6015 0.2356 0.048 Uiso 1 1 calc R . .
C66 C -0.3927(4) 0.6373(3) 0.27788(19) 0.0331(9) Uani 1 1 d . . .
H66 H -0.3617 0.6585 0.2434 0.040 Uiso 1 1 calc R . .
Sb2 Sb 0.22245(2) 1.300950(15) 1.086286(12) 0.02410(7) Uani 1 1 d . . .
P2 P -0.05550(10) 1.26627(6) 1.01684(5) 0.0283(2) Uani 1 1 d . . .
O2 O 0.0527(15) 1.2956(9) 1.0035(7) 0.053(6) Uani 0.221(10) 1 d P . .
C256 C -0.2815(4) 1.3159(3) 1.0339(2) 0.0393(10) Uani 1 1 d . . .
H256 H -0.3229 1.2571 1.0221 0.047 Uiso 1 1 calc R . .
Cl23 Cl 0.44521(10) 1.36108(6) 0.90112(5) 0.0351(2) Uani 1 1 d . . .
Cl24 Cl 0.45125(13) 1.19287(7) 0.79101(6) 0.0499(3) Uani 1 1 d . . .
Cl25 Cl 0.31686(15) 1.01577(7) 0.80429(6) 0.0612(4) Uani 1 1 d . . .
Cl26 Cl 0.17702(12) 1.00851(6) 0.92735(6) 0.0473(3) Uani 1 1 d . . .
C211 C 0.0661(3) 1.2462(2) 1.12726(18) 0.0261(8) Uani 1 1 d . . .
C212 C -0.0510(3) 1.2354(2) 1.09455(18) 0.0252(8) Uani 1 1 d . . .
C213 C -0.1559(4) 1.2054(2) 1.12117(19) 0.0299(8) Uani 1 1 d . . .
H213 H -0.2368 1.1976 1.0984 0.036 Uiso 1 1 calc R . .
C214 C -0.1408(4) 1.1871(2) 1.18126(19) 0.0312(9) Uani 1 1 d . . .
H214 H -0.2117 1.1677 1.2002 0.037 Uiso 1 1 calc R . .
C215 C -0.0235(4) 1.1967(2) 1.21361(19) 0.0323(9) Uani 1 1 d . . .
H215 H -0.0142 1.1833 1.2544 0.039 Uiso 1 1 calc R . .
C216 C 0.0820(4) 1.2262(2) 1.18691(19) 0.0306(8) Uani 1 1 d . . .
H216 H 0.1629 1.2324 1.2090 0.037 Uiso 1 1 calc R . .
C221 C 0.2174(3) 1.4317(2) 1.11943(17) 0.0245(7) Uani 1 1 d . . .
C222 C 0.2628(4) 1.4905(2) 1.08608(19) 0.0285(8) Uani 1 1 d . . .
H222 H 0.3044 1.4745 1.0489 0.034 Uiso 1 1 calc R . .
C223 C 0.2472(4) 1.5723(2) 1.10735(19) 0.0297(8) Uani 1 1 d . . .
H223 H 0.2784 1.6123 1.0847 0.036 Uiso 1 1 calc R . .
C224 C 0.1859(4) 1.5962(2) 1.1617(2) 0.0347(9) Uani 1 1 d . . .
H224 H 0.1734 1.6520 1.1754 0.042 Uiso 1 1 calc R . .
C225 C 0.1436(4) 1.5388(3) 1.1957(2) 0.0372(10) Uani 1 1 d . . .
H225 H 0.1045 1.5557 1.2338 0.045 Uiso 1 1 calc R . .
C226 C 0.1578(4) 1.4570(2) 1.17465(19) 0.0301(8) Uani 1 1 d . . .
H226 H 0.1269 1.4175 1.1978 0.036 Uiso 1 1 calc R . .
C231 C 0.3776(3) 1.2957(2) 1.14825(18) 0.0264(8) Uani 1 1 d . . .
C232 C 0.4074(4) 1.2182(3) 1.1439(2) 0.0351(9) Uani 1 1 d . . .
H232 H 0.3599 1.1671 1.1116 0.042 Uiso 1 1 calc R . .
C233 C 0.5076(4) 1.2168(3) 1.1875(2) 0.0408(10) Uani 1 1 d . . .
H233 H 0.5291 1.1646 1.1847 0.049 Uiso 1 1 calc R . .
C234 C 0.5754(4) 1.2906(3) 1.2346(2) 0.0418(10) Uani 1 1 d . . .
H234 H 0.6435 1.2889 1.2641 0.050 Uiso 1 1 calc R . .
C235 C 0.5458(4) 1.3671(3) 1.2395(2) 0.0370(10) Uani 1 1 d . . .
H235 H 0.5932 1.4178 1.2724 0.044 Uiso 1 1 calc R . .
C236 C 0.4477(4) 1.3698(2) 1.19676(19) 0.0314(9) Uani 1 1 d . . .
H236 H 0.4274 1.4225 1.2002 0.038 Uiso 1 1 calc R . .
O241 O 0.1941(2) 1.17987(15) 1.02063(12) 0.0279(6) Uani 1 1 d . . .
C241 C 0.2507(3) 1.1791(2) 0.96685(17) 0.0258(8) Uani 1 1 d . . .
O242 O 0.3062(2) 1.32827(15) 1.00893(12) 0.0285(6) Uani 1 1 d . . .
C242 C 0.3119(3) 1.2588(2) 0.96076(17) 0.0244(7) Uani 1 1 d . . .
C243 C 0.3725(4) 1.2621(2) 0.90681(19) 0.0280(8) Uani 1 1 d . . .
C244 C 0.3750(4) 1.1873(3) 0.85852(19) 0.0322(9) Uani 1 1 d . . .
C245 C 0.3139(4) 1.1089(3) 0.8640(2) 0.0367(10) Uani 1 1 d . . .
C246 C 0.2517(4) 1.1051(2) 0.91805(19) 0.0302(8) Uani 1 1 d . . .
C251 C -0.1543(4) 1.3406(2) 1.03179(19) 0.0299(8) Uani 1 1 d . . .
C252 C -0.0955(4) 1.4267(3) 1.0476(2) 0.0387(10) Uani 1 1 d . . .
H252 H -0.0094 1.4440 1.0453 0.046 Uiso 1 1 calc R . .
C253 C -0.1616(6) 1.4872(3) 1.0666(2) 0.0543(14) Uani 1 1 d . . .
H253 H -0.1210 1.5461 1.0770 0.065 Uiso 1 1 calc R . .
C254 C -0.2863(6) 1.4625(4) 1.0706(2) 0.0574(15) Uani 1 1 d . . .
H254 H -0.3305 1.5045 1.0853 0.069 Uiso 1 1 calc R . .
C255 C -0.3478(5) 1.3768(4) 1.0532(2) 0.0521(13) Uani 1 1 d . . .
H255 H -0.4344 1.3599 1.0546 0.063 Uiso 1 1 calc R . .
C261 C -0.1456(4) 1.1699(2) 0.95283(18) 0.0290(8) Uani 1 1 d . . .
C262 C -0.2369(4) 1.1699(3) 0.9033(2) 0.0394(10) Uani 1 1 d . . .
H262 H -0.2583 1.2215 0.9038 0.047 Uiso 1 1 calc R . .
C263 C -0.2970(4) 1.0950(3) 0.8530(2) 0.0454(11) Uani 1 1 d . . .
H263 H -0.3596 1.0958 0.8199 0.054 Uiso 1 1 calc R . .
C264 C -0.2664(4) 1.0199(3) 0.8510(2) 0.0439(11) Uani 1 1 d . . .
H264 H -0.3080 0.9688 0.8168 0.053 Uiso 1 1 calc R . .
C265 C -0.1745(4) 1.0192(3) 0.8990(2) 0.0411(10) Uani 1 1 d . . .
H265 H -0.1524 0.9674 0.8975 0.049 Uiso 1 1 calc R . .
C266 C -0.1140(4) 1.0933(2) 0.9496(2) 0.0314(9) Uani 1 1 d . . .
H266 H -0.0509 1.0919 0.9822 0.038 Uiso 1 1 calc R . .
C1S C -0.6674(5) 0.8946(4) 0.6320(3) 0.0676(15) Uani 1 1 d U . .
H1S1 H -0.6889 0.9501 0.6442 0.081 Uiso 1 1 calc R A 1
H1S2 H -0.6804 0.8715 0.5827 0.081 Uiso 1 1 calc R A 1
Cl1S Cl -0.7563(6) 0.8261(5) 0.6650(3) 0.0820(19) Uani 0.72(2) 1 d PU B 1
Cl2S Cl -0.5089(3) 0.9074(2) 0.6657(3) 0.0798(15) Uani 0.72(2) 1 d PU B 1
Cl1P Cl -0.7652(8) 0.8166(7) 0.6633(4) 0.026(2) Uani 0.28(2) 1 d PU B 2
Cl2P Cl -0.5240(19) 0.9134(11) 0.624(3) 0.200(13) Uani 0.28(2) 1 d PU B 2
C2S C -0.5875(10) 1.1604(6) 0.5671(5) 0.143(3) Uani 1 1 d U . .
H2S1 H -0.5677 1.2185 0.5992 0.172 Uiso 1 1 calc R C 1
H2S2 H -0.5077 1.1453 0.5605 0.172 Uiso 1 1 calc R C 1
Cl3P Cl -0.5384(12) 1.0871(12) 0.5147(7) 0.309(11) Uani 0.345(5) 1 d PU D 2
Cl4P Cl -0.7730(10) 1.1052(9) 0.5384(5) 0.202(5) Uani 0.345(5) 1 d PU D 2
Cl3S Cl -0.6514(4) 1.1643(2) 0.49616(18) 0.1312(18) Uani 0.655(5) 1 d PU D 1
Cl4S Cl -0.6683(4) 1.0937(3) 0.6020(3) 0.168(2) Uani 0.655(5) 1 d PU D 1
C3S C 0.5211(11) 0.9970(7) 0.9688(5) 0.062(3) Uani 0.50 1 d PU E -1
H3S1 H 0.6084 0.9990 0.9623 0.074 Uiso 0.50 1 calc PR E -1
H3S2 H 0.4708 0.9835 0.9244 0.074 Uiso 0.50 1 calc PR E -1
Cl5S Cl 0.5133(9) 1.0944(6) 1.0173(4) 0.076(2) Uani 0.50 1 d PU E -1
Cl6S Cl 0.4664(9) 0.9162(5) 1.0054(4) 0.0688(16) Uani 0.50 1 d PU E -1
C31 C 0.1766(3) 0.7704(2) 0.39717(18) 0.0272(8) Uani 1 1 d U . .
C51 C -0.1113(3) 0.7267(2) 0.27501(18) 0.0255(7) Uani 1 1 d U . .
C54 C -0.0500(4) 0.8144(3) 0.1830(2) 0.0379(10) Uani 1 1 d U . .
H54 H -0.0292 0.8451 0.1520 0.045 Uiso 1 1 calc R F 1
C32 C 0.227(2) 0.7335(17) 0.3431(12) 0.029(4) Uani 0.57(4) 1 d PU G 1
H32 H 0.2161 0.6735 0.3291 0.035 Uiso 0.57(4) 1 calc PR G 1
C33 C 0.297(2) 0.7838(16) 0.3073(11) 0.041(5) Uani 0.57(4) 1 d PU G 1
H33 H 0.3298 0.7584 0.2690 0.049 Uiso 0.57(4) 1 calc PR G 1
C34 C 0.314(4) 0.8720(15) 0.3312(16) 0.045(3) Uani 0.57(4) 1 d PU G 1
H34 H 0.3612 0.9071 0.3091 0.054 Uiso 0.57(4) 1 calc PR G 1
C35 C 0.263(2) 0.9104(13) 0.3862(10) 0.051(3) Uani 0.57(4) 1 d PU G 1
H35 H 0.2768 0.9706 0.4004 0.061 Uiso 0.57(4) 1 calc PR G 1
C36 C 0.1942(19) 0.8619(12) 0.4207(10) 0.038(3) Uani 0.57(4) 1 d PU G 1
H36 H 0.1597 0.8878 0.4584 0.045 Uiso 0.57(4) 1 calc PR G 1
C32B C 0.253(3) 0.732(2) 0.3558(16) 0.029(4) Uani 0.43(4) 1 d PU G 2
H32B H 0.2595 0.6759 0.3524 0.035 Uiso 0.43(4) 1 calc PR G 2
C33B C 0.318(3) 0.779(2) 0.3209(15) 0.036(4) Uani 0.43(4) 1 d PU G 2
H33B H 0.3712 0.7533 0.2937 0.044 Uiso 0.43(4) 1 calc PR G 2
C34B C 0.314(5) 0.857(2) 0.321(2) 0.045(3) Uani 0.43(4) 1 d PU G 2
H34B H 0.3587 0.8848 0.2938 0.054 Uiso 0.43(4) 1 calc PR G 2
C35B C 0.241(3) 0.8950(15) 0.3636(16) 0.047(4) Uani 0.43(4) 1 d PU G 2
H35B H 0.2392 0.9523 0.3679 0.057 Uiso 0.43(4) 1 calc PR G 2
C36B C 0.170(3) 0.8496(17) 0.4000(13) 0.037(4) Uani 0.43(4) 1 d PU G 2
H36B H 0.1165 0.8752 0.4270 0.044 Uiso 0.43(4) 1 calc PR G 2
C52 C -0.1235(17) 0.8113(13) 0.2868(10) 0.029(3) Uani 0.53(4) 1 d PU H 1
H52 H -0.1518 0.8383 0.3264 0.035 Uiso 0.53(4) 1 calc PR H 1
C53 C -0.0955(18) 0.8526(11) 0.2427(10) 0.033(3) Uani 0.53(4) 1 d PU H 1
H53 H -0.1057 0.9088 0.2508 0.040 Uiso 0.53(4) 1 calc PR H 1
C55 C -0.037(2) 0.7339(15) 0.1717(11) 0.039(3) Uani 0.53(4) 1 d PU H 1
H55 H -0.0061 0.7081 0.1327 0.047 Uiso 0.53(4) 1 calc PR H 1
C56 C -0.0691(18) 0.6891(15) 0.2161(11) 0.031(3) Uani 0.53(4) 1 d PU H 1
H56 H -0.0623 0.6319 0.2067 0.038 Uiso 0.53(4) 1 calc PR H 1
C52B C -0.080(2) 0.8133(14) 0.2939(11) 0.033(4) Uani 0.47(4) 1 d PU H 2
H52B H -0.0772 0.8442 0.3394 0.040 Uiso 0.47(4) 1 calc PR H 2
C53B C -0.051(2) 0.8592(14) 0.2460(12) 0.042(4) Uani 0.47(4) 1 d PU H 2
H53B H -0.0323 0.9197 0.2590 0.050 Uiso 0.47(4) 1 calc PR H 2
C55B C -0.082(2) 0.7255(16) 0.1631(12) 0.035(4) Uani 0.47(4) 1 d PU H 2
H55B H -0.0831 0.6946 0.1178 0.042 Uiso 0.47(4) 1 calc PR H 2
C56B C -0.112(2) 0.6816(16) 0.2095(13) 0.033(4) Uani 0.47(4) 1 d PU H 2
H56B H -0.1319 0.6211 0.1961 0.039 Uiso 0.47(4) 1 calc PRU H 2

loop_
_atom_site_aniso_label
_atom_site_aniso_U_11
_atom_site_aniso_U_22
_atom_site_aniso_U_33
_atom_site_aniso_U_23
_atom_site_aniso_U_13
_atom_site_aniso_U_12
Sb1 0.02686(13) 0.02221(12) 0.01862(12) 0.00628(9) 0.00840(9) 0.00353(9)
P1 0.0285(5) 0.0235(5) 0.0216(5) 0.0077(4) 0.0073(4) 0.0055(4)
C11 0.0272(19) 0.0251(18) 0.0175(17) 0.0083(14) 0.0073(14) 0.0026(14)
C12 0.0297(19) 0.0198(17) 0.0206(17) 0.0060(14) 0.0098(14) 0.0053(14)
C13 0.036(2) 0.029(2) 0.0219(19) 0.0064(15) 0.0065(16) 0.0028(16)
C14 0.043(2) 0.0241(19) 0.025(2) 0.0017(16) 0.0120(17) 0.0015(17)
C15 0.047(2) 0.026(2) 0.036(2) 0.0113(17) 0.0238(19) 0.0127(18)
C16 0.035(2) 0.030(2) 0.027(2) 0.0132(16) 0.0125(16) 0.0121(16)
C21 0.030(2) 0.0283(19) 0.0178(17) 0.0062(15) 0.0054(14) 0.0055(15)
C22 0.029(2) 0.036(2) 0.027(2) 0.0133(17) 0.0071(16) 0.0034(16)
C23 0.044(2) 0.035(2) 0.029(2) 0.0163(18) 0.0059(18) 0.0063(18)
C24 0.041(2) 0.040(2) 0.024(2) 0.0105(17) 0.0026(17) 0.0100(19)
C25 0.029(2) 0.057(3) 0.032(2) 0.016(2) 0.0065(17) 0.0048(19)
C26 0.032(2) 0.047(2) 0.030(2) 0.0218(19) 0.0093(17) 0.0036(18)
O41 0.0293(14) 0.0252(13) 0.0237(13) 0.0065(10) 0.0115(11) 0.0043(11)
C41 0.0263(19) 0.0256(18) 0.0196(17) 0.0059(14) 0.0087(14) 0.0083(15)
O42 0.0403(16) 0.0244(13) 0.0282(14) 0.0047(11) 0.0195(12) 0.0054(11)
C42 0.032(2) 0.0286(19) 0.0218(18) 0.0053(15) 0.0084(15) 0.0083(16)
Cl43 0.0670(8) 0.0268(5) 0.0511(7) -0.0001(5) 0.0263(6) 0.0048(5)
C43 0.035(2) 0.031(2) 0.030(2) 0.0049(17) 0.0078(17) 0.0060(17)
Cl44 0.0592(7) 0.0480(7) 0.0371(6) -0.0023(5) 0.0225(5) 0.0180(5)
C44 0.040(2) 0.038(2) 0.0208(19) 0.0015(16) 0.0108(16) 0.0150(18)
Cl45 0.0337(5) 0.0639(7) 0.0227(5) 0.0109(5) 0.0139(4) 0.0105(5)
C45 0.030(2) 0.043(2) 0.0192(18) 0.0106(16) 0.0087(15) 0.0099(17)
Cl46 0.0331(5) 0.0364(5) 0.0367(5) 0.0171(4) 0.0143(4) 0.0047(4)
C46 0.0275(19) 0.031(2) 0.0234(18) 0.0115(16) 0.0070(15) 0.0056(15)
C61 0.033(2) 0.0247(18) 0.0211(18) 0.0059(15) 0.0075(15) 0.0091(15)
C62 0.034(2) 0.038(2) 0.0233(19) 0.0108(17) 0.0085(16) 0.0062(17)
C63 0.037(2) 0.041(2) 0.035(2) 0.0139(19) 0.0165(18) 0.0070(18)
C64 0.033(2) 0.038(2) 0.044(3) 0.007(2) 0.0103(19) 0.0038(18)
C65 0.031(2) 0.049(3) 0.037(2) 0.012(2) 0.0001(18) 0.0072(19)
C66 0.037(2) 0.040(2) 0.025(2) 0.0116(17) 0.0078(17) 0.0109(18)
Sb2 0.03046(14) 0.02282(13) 0.01938(12) 0.00708(9) 0.00955(10) 0.00441(10)
P2 0.0381(6) 0.0270(5) 0.0220(5) 0.0103(4) 0.0070(4) 0.0081(4)
O2 0.072(12) 0.033(8) 0.049(10) 0.016(7) 0.020(8) -0.007(7)
C256 0.041(2) 0.050(3) 0.037(2) 0.024(2) 0.0121(19) 0.017(2)
Cl23 0.0446(6) 0.0335(5) 0.0350(5) 0.0186(4) 0.0192(4) 0.0106(4)
Cl24 0.0818(9) 0.0480(6) 0.0403(6) 0.0240(5) 0.0415(6) 0.0324(6)
Cl25 0.1160(12) 0.0349(6) 0.0396(6) 0.0082(5) 0.0429(7) 0.0256(7)
Cl26 0.0783(8) 0.0241(5) 0.0392(6) 0.0085(4) 0.0268(6) 0.0073(5)
C211 0.033(2) 0.0217(18) 0.0238(18) 0.0073(15) 0.0100(15) 0.0039(15)
C212 0.035(2) 0.0212(17) 0.0198(17) 0.0069(14) 0.0064(15) 0.0066(15)
C213 0.032(2) 0.030(2) 0.029(2) 0.0108(16) 0.0098(16) 0.0054(16)
C214 0.036(2) 0.027(2) 0.030(2) 0.0096(16) 0.0145(17) 0.0019(16)
C215 0.045(2) 0.032(2) 0.0225(19) 0.0137(16) 0.0115(17) 0.0074(18)
C216 0.036(2) 0.032(2) 0.0240(19) 0.0098(16) 0.0059(16) 0.0073(17)
C221 0.0293(19) 0.0236(18) 0.0194(17) 0.0052(14) 0.0059(14) 0.0049(15)
C222 0.034(2) 0.0285(19) 0.0246(19) 0.0099(16) 0.0101(16) 0.0061(16)
C223 0.038(2) 0.0256(19) 0.028(2) 0.0140(16) 0.0068(16) 0.0065(16)
C224 0.040(2) 0.0226(19) 0.039(2) 0.0037(17) 0.0065(18) 0.0080(17)
C225 0.046(2) 0.033(2) 0.031(2) 0.0028(17) 0.0184(19) 0.0100(19)
C226 0.036(2) 0.028(2) 0.0251(19) 0.0082(16) 0.0110(16) 0.0040(16)
C231 0.0283(19) 0.032(2) 0.0209(18) 0.0113(15) 0.0100(15) 0.0056(15)
C232 0.035(2) 0.034(2) 0.037(2) 0.0115(18) 0.0081(18) 0.0086(18)
C233 0.038(2) 0.043(3) 0.048(3) 0.019(2) 0.010(2) 0.016(2)
C234 0.035(2) 0.053(3) 0.039(2) 0.022(2) 0.0056(19) 0.006(2)
C235 0.032(2) 0.047(3) 0.027(2) 0.0085(18) 0.0045(17) 0.0017(19)
C236 0.036(2) 0.027(2) 0.031(2) 0.0082(16) 0.0096(17) 0.0044(16)
O241 0.0406(15) 0.0222(13) 0.0207(13) 0.0068(10) 0.0125(11) 0.0047(11)
C241 0.033(2) 0.0282(19) 0.0185(17) 0.0085(15) 0.0091(15) 0.0078(16)
O242 0.0397(15) 0.0243(13) 0.0207(13) 0.0060(10) 0.0144(11) 0.0038(11)
C242 0.032(2) 0.0236(18) 0.0192(17) 0.0081(14) 0.0079(15) 0.0077(15)
C243 0.034(2) 0.032(2) 0.0256(19) 0.0155(16) 0.0115(16) 0.0115(16)
C244 0.045(2) 0.035(2) 0.025(2) 0.0154(17) 0.0165(17) 0.0164(18)
C245 0.060(3) 0.031(2) 0.025(2) 0.0081(17) 0.0169(19) 0.022(2)
C246 0.041(2) 0.0238(19) 0.028(2) 0.0091(16) 0.0103(17) 0.0097(16)
C251 0.040(2) 0.0279(19) 0.027(2) 0.0137(16) 0.0074(17) 0.0117(17)
C252 0.054(3) 0.033(2) 0.031(2) 0.0125(18) -0.0003(19) 0.014(2)
C253 0.093(4) 0.036(3) 0.035(3) 0.010(2) 0.000(3) 0.024(3)
C254 0.092(4) 0.060(3) 0.035(3) 0.011(2) 0.016(3) 0.051(3)
C255 0.060(3) 0.080(4) 0.037(3) 0.028(3) 0.019(2) 0.042(3)
C261 0.037(2) 0.031(2) 0.0207(18) 0.0116(15) 0.0120(16) 0.0053(16)
C262 0.054(3) 0.043(2) 0.026(2) 0.0148(19) 0.0079(19) 0.016(2)
C263 0.049(3) 0.059(3) 0.021(2) 0.006(2) -0.0003(19) 0.008(2)
C264 0.047(3) 0.044(3) 0.029(2) 0.0005(19) 0.0104(19) -0.002(2)
C265 0.051(3) 0.030(2) 0.038(2) 0.0061(18) 0.015(2) 0.0031(19)
C266 0.036(2) 0.028(2) 0.030(2) 0.0090(16) 0.0109(17) 0.0043(17)
C1S 0.072(3) 0.071(4) 0.058(4) 0.019(3) 0.020(3) 0.009(3)
Cl1S 0.109(4) 0.078(3) 0.051(3) 0.013(2) 0.020(2) 0.012(2)
Cl2S 0.0613(15) 0.0733(18) 0.104(3) 0.0266(16) 0.0124(15) 0.0158(14)
Cl1P 0.030(3) 0.039(3) 0.012(3) 0.010(2) 0.007(2) 0.014(2)
Cl2P 0.102(8) 0.131(9) 0.30(3) -0.002(13) 0.090(14) -0.046(7)
C2S 0.189(8) 0.131(8) 0.095(6) 0.051(6) 0.020(6) -0.011(7)
Cl3P 0.170(9) 0.41(2) 0.220(14) -0.081(14) 0.042(10) 0.034(12)
Cl4P 0.169(7) 0.299(14) 0.149(9) 0.046(9) 0.035(7) 0.107(8)
Cl3S 0.156(4) 0.117(3) 0.107(3) 0.067(2) -0.042(2) -0.012(2)
Cl4S 0.155(4) 0.208(5) 0.195(5) 0.153(4) 0.070(3) 0.022(3)
C3S 0.074(7) 0.069(6) 0.049(6) 0.021(5) 0.032(6) 0.017(6)
Cl5S 0.056(3) 0.047(2) 0.115(6) 0.013(3) 0.008(3) 0.0108(17)
Cl6S 0.072(4) 0.055(3) 0.082(4) 0.032(3) 0.013(2) 0.007(2)
C31 0.029(2) 0.0321(19) 0.0207(18) 0.0111(15) 0.0077(15) 0.0031(16)
C51 0.0263(19) 0.0273(18) 0.0230(18) 0.0097(15) 0.0053(14) 0.0038(15)
C54 0.043(2) 0.043(2) 0.032(2) 0.0222(19) 0.0098(18) 0.0030(19)
C32 0.033(8) 0.033(5) 0.017(7) 0.005(4) 0.010(6) 0.001(5)
C33 0.052(9) 0.045(6) 0.013(6) 0.006(5) 0.015(6) -0.014(6)
C34 0.063(3) 0.040(7) 0.031(8) 0.015(6) 0.023(5) 0.001(6)
C35 0.083(9) 0.037(6) 0.031(7) 0.009(5) 0.028(7) 0.006(6)
C36 0.059(7) 0.027(5) 0.025(7) 0.006(5) 0.018(6) 0.004(5)
C32B 0.040(12) 0.024(6) 0.024(11) 0.007(7) 0.008(8) 0.004(7)
C33B 0.048(9) 0.042(6) 0.022(10) 0.013(7) 0.014(7) 0.012(6)
C34B 0.063(3) 0.040(7) 0.031(8) 0.015(6) 0.023(5) 0.001(6)
C35B 0.082(11) 0.023(7) 0.043(11) 0.019(7) 0.025(9) 0.007(7)
C36B 0.058(10) 0.034(8) 0.024(10) 0.008(7) 0.027(8) 0.019(7)
C52 0.030(7) 0.032(5) 0.024(6) 0.005(4) 0.002(6) 0.012(6)
C53 0.036(8) 0.018(5) 0.039(5) 0.006(4) 0.003(6) -0.002(6)
C55 0.038(9) 0.050(7) 0.043(7) 0.022(5) 0.025(7) 0.022(8)
C56 0.030(8) 0.037(6) 0.037(6) 0.016(5) 0.018(6) 0.017(6)
C52B 0.046(10) 0.026(4) 0.023(5) 0.009(4) -0.003(8) 0.001(8)
C53B 0.049(11) 0.031(5) 0.036(6) 0.015(4) 0.012(8) -0.016(8)
C55B 0.040(10) 0.043(5) 0.033(6) 0.019(5) 0.024(8) 0.014(8)
C56B 0.040(10) 0.033(5) 0.033(6) 0.016(4) 0.019(8) 0.011(8)

loop_
_atom_type_symbol
_atom_type_description
_atom_type_scat_dispersion_real
_atom_type_scat_dispersion_imag
_atom_type_scat_source
C C 0.0033 0.0016 'International Tables Vol C Tables 4.2.6.8 and 6.1.1.4'
H H 0.0000 0.0000 'International Tables Vol C Tables 4.2.6.8 and 6.1.1.4'
O O 0.0106 0.0060 'International Tables Vol C Tables 4.2.6.8 and 6.1.1.4'
P P 0.1023 0.0942 'International Tables Vol C Tables 4.2.6.8 and 6.1.1.4'
Cl Cl 0.1484 0.1585 'International Tables Vol C Tables 4.2.6.8 and 6.1.1.4'
Sb Sb -0.5866 1.5461 'International Tables Vol C Tables 4.2.6.8 and 6.1.1.4'

loop_
_geom_angle_atom_site_label_1
_geom_angle_atom_site_label_2
_geom_angle_atom_site_label_3
_geom_angle
O42 Sb1 O41 79.03(10)
O42 Sb1 C21 101.16(13)
O41 Sb1 C21 95.22(12)
O42 Sb1 C31 86.26(12)
O41 Sb1 C31 157.15(13)
C21 Sb1 C31 104.79(14)
O42 Sb1 C11 153.50(13)
O41 Sb1 C11 85.91(11)
C21 Sb1 C11 101.83(14)
C31 Sb1 C11 100.40(13)
C61 P1 C51 106.42(17)
C61 P1 C12 101.73(16)
C51 P1 C12 107.40(16)
C12 C11 C16 120.3(3)
C12 C11 Sb1 115.0(3)
C16 C11 Sb1 124.8(3)
C11 C12 C13 119.8(3)
C11 C12 P1 112.9(3)
C13 C12 P1 127.2(3)
C14 C13 C12 119.8(4)
C13 C14 C15 120.3(4)
C14 C15 C16 120.7(4)
C15 C16 C11 119.1(4)
C22 C21 C26 119.9(4)
C22 C21 Sb1 120.2(3)
C26 C21 Sb1 119.9(3)
C23 C22 C21 119.9(4)
C24 C23 C22 120.6(4)
C23 C24 C25 119.9(4)
C24 C25 C26 120.3(4)
C25 C26 C21 119.3(4)
C41 O41 Sb1 112.8(2)
O41 C41 C46 123.4(3)
O41 C41 C42 117.0(3)
C46 C41 C42 119.6(3)
C42 O42 Sb1 114.1(2)
O42 C42 C43 123.1(3)
O42 C42 C41 116.9(3)
C43 C42 C41 120.0(3)
C42 C43 C44 120.7(4)
C42 C43 Cl43 117.9(3)
C44 C43 Cl43 121.4(3)
C43 C44 C45 119.7(3)
C43 C44 Cl44 120.2(3)
C45 C44 Cl44 120.1(3)
C44 C45 C46 120.3(3)
C44 C45 Cl45 120.3(3)
C46 C45 Cl45 119.5(3)
C41 C46 C45 119.8(3)
C41 C46 Cl46 118.5(3)
C45 C46 Cl46 121.7(3)
C66 C61 C62 118.9(4)
C66 C61 P1 123.9(3)
C62 C61 P1 117.2(3)
C63 C62 C61 119.9(4)
C64 C63 C62 120.8(4)
C65 C64 C63 119.6(4)
C64 C65 C66 120.4(4)
C65 C66 C61 120.4(4)
O242 Sb2 O241 79.15(9)
O242 Sb2 C231 100.22(12)
O241 Sb2 C231 96.11(13)
O242 Sb2 C221 87.31(12)
O241 Sb2 C221 157.49(12)
C231 Sb2 C221 103.99(14)
O242 Sb2 C211 152.68(13)
O241 Sb2 C211 85.52(12)
C231 Sb2 C211 103.81(14)
C221 Sb2 C211 99.18(14)
O242 Sb2 O2 75.0(3)
O241 Sb2 O2 77.9(4)
C231 Sb2 O2 172.8(4)
C221 Sb2 O2 81.3(3)
C211 Sb2 O2 79.7(3)
O2 P2 C261 113.3(7)
O2 P2 C251 115.8(7)
C261 P2 C251 106.87(19)
O2 P2 C212 113.5(7)
C261 P2 C212 104.23(16)
C251 P2 C212 101.95(17)
P2 O2 Sb2 113.6(8)
C255 C256 C251 120.4(4)
C212 C211 C216 120.7(3)
C212 C211 Sb2 117.9(3)
C216 C211 Sb2 121.3(3)
C211 C212 C213 120.4(3)
C211 C212 P2 115.1(3)
C213 C212 P2 124.4(3)
C214 C213 C212 119.2(4)
C215 C214 C213 120.4(3)
C214 C215 C216 120.6(3)
C211 C216 C215 118.6(4)
C222 C221 C226 119.1(3)
C222 C221 Sb2 123.2(3)
C226 C221 Sb2 117.5(3)
C223 C222 C221 119.9(3)
C222 C223 C224 120.4(3)
C225 C224 C223 119.8(4)
C226 C225 C224 120.3(4)
C225 C226 C221 120.5(3)
C236 C231 C232 119.3(4)
C236 C231 Sb2 119.6(3)
C232 C231 Sb2 120.9(3)
C233 C232 C231 119.2(4)
C234 C233 C232 120.3(4)
C233 C234 C235 120.7(4)
C236 C235 C234 119.8(4)
C235 C236 C231 120.6(4)
C241 O241 Sb2 113.0(2)
O241 C241 C246 123.5(3)
O241 C241 C242 117.0(3)
C246 C241 C242 119.4(3)
C242 O242 Sb2 113.6(2)
O242 C242 C243 123.5(3)
O242 C242 C241 116.8(3)
C243 C242 C241 119.7(3)
C242 C243 C244 120.6(3)
C242 C243 Cl23 118.1(3)
C244 C243 Cl23 121.3(3)
C245 C244 C243 119.8(3)
C245 C244 Cl24 120.3(3)
C243 C244 Cl24 119.8(3)
C244 C245 C246 120.0(4)
C244 C245 Cl25 120.1(3)
C246 C245 Cl25 119.9(3)
C241 C246 C245 120.5(3)
C241 C246 Cl26 118.3(3)
C245 C246 Cl26 121.2(3)
C252 C251 C256 119.3(4)
C252 C251 P2 116.9(3)
C256 C251 P2 123.6(3)
C253 C252 C251 120.3(5)
C254 C253 C252 120.1(5)
C253 C254 C255 120.6(5)
C254 C255 C256 119.3(5)
C262 C261 C266 118.2(4)
C262 C261 P2 123.4(3)
C266 C261 P2 118.2(3)
C263 C262 C261 120.7(4)
C264 C263 C262 120.5(4)
C263 C264 C265 119.5(4)
C264 C265 C266 120.7(4)
C265 C266 C261 120.4(4)
Cl2P C1S Cl1S 132.4(18)
Cl2P C1S Cl2S 31(2)
Cl1S C1S Cl2S 106.8(4)
Cl2P C1S Cl1P 132.3(17)
Cl1S C1S Cl1P 3.0(5)
Cl2S C1S Cl1P 107.8(4)
Cl3S C2S Cl3P 79.5(8)
Cl3S C2S Cl4S 117.3(6)
Cl3P C2S Cl4S 94.9(9)
Cl3S C2S Cl4P 62.4(5)
Cl3P C2S Cl4P 97.2(7)
Cl4S C2S Cl4P 56.5(5)
Cl5S C3S Cl6S 111.7(6)
C36B C31 C32 112.5(14)
C36B C31 C32B 119.4(18)
C32 C31 C32B 16.0(16)
C36B C31 C36 18.5(12)
C32 C31 C36 120.9(13)
C32B C31 C36 122.5(17)
C36B C31 Sb1 125.3(10)
C32 C31 Sb1 119.2(11)
C32B C31 Sb1 115.2(15)
C36 C31 Sb1 119.9(8)
C52B C51 C56B 119.7(14)
C52B C51 C56 114.0(13)
C56B C51 C56 19.1(9)
C52B C51 C52 20.1(9)
C56B C51 C52 116.6(13)
C56 C51 C52 118.4(13)
C52B C51 P1 116.1(10)
C56B C51 P1 124.2(11)
C56 C51 P1 124.8(10)
C52 C51 P1 116.7(8)
C53B C54 C55 117.7(14)
C53B C54 C55B 120.9(13)
C55 C54 C55B 20.4(9)
C53B C54 C53 19.6(10)
C55 C54 C53 118.7(12)
C55B C54 C53 114.2(11)
C31 C32 C33 121(2)
C34 C33 C32 117(2)
C35 C34 C33 122(2)
C34 C35 C36 121.0(17)
C35 C36 C31 117.5(13)
C33B C32B C31 117(3)
C34B C33B C32B 126(3)
C33B C34B C35B 117(3)
C34B C35B C36B 120(2)
C31 C36B C35B 120.7(17)
C53 C52 C51 120.1(16)
C52 C53 C54 121.5(15)
C54 C55 C56 120.6(18)
C55 C56 C51 120.7(18)
C51 C52B C53B 121.0(18)
C54 C53B C52B 118.4(18)
C54 C55B C56B 120.2(19)
C51 C56B C55B 120(2)

loop_
_geom_bond_atom_site_label_1
_geom_bond_atom_site_label_2
_geom_bond_distance
Sb1 O42 2.049(2)
Sb1 O41 2.075(2)
Sb1 C21 2.118(4)
Sb1 C31 2.138(3)
Sb1 C11 2.149(3)
P1 C61 1.823(4)
P1 C51 1.824(4)
P1 C12 1.842(4)
C11 C12 1.393(5)
C11 C16 1.395(5)
C12 C13 1.394(5)
C13 C14 1.381(5)
C14 C15 1.383(6)
C15 C16 1.389(5)
C21 C22 1.390(5)
C21 C26 1.396(5)
C22 C23 1.380(6)
C23 C24 1.376(6)
C24 C25 1.387(6)
C25 C26 1.393(6)
O41 C41 1.347(4)
C41 C46 1.388(5)
C41 C42 1.407(5)
O42 C42 1.339(4)
C42 C43 1.382(5)
Cl43 C43 1.732(4)
C43 C44 1.387(5)
Cl44 C44 1.729(4)
C44 C45 1.390(6)
Cl45 C45 1.735(4)
C45 C46 1.401(5)
Cl46 C46 1.730(4)
C61 C66 1.393(5)
C61 C62 1.397(5)
C62 C63 1.385(5)
C63 C64 1.381(6)
C64 C65 1.378(6)
C65 C66 1.385(6)
Sb2 O242 2.051(2)
Sb2 O241 2.067(2)
Sb2 C231 2.111(4)
Sb2 C221 2.137(4)
Sb2 C211 2.148(4)
Sb2 O2 2.432(17)
P2 O2 1.285(15)
P2 C261 1.821(4)
P2 C251 1.828(4)
P2 C212 1.846(4)
C256 C255 1.387(6)
C256 C251 1.397(6)
Cl23 C243 1.728(4)
Cl24 C244 1.729(4)
Cl25 C245 1.731(4)
Cl26 C246 1.727(4)
C211 C212 1.375(5)
C211 C216 1.393(5)
C212 C213 1.393(5)
C213 C214 1.386(5)
C214 C215 1.378(6)
C215 C216 1.397(5)
C221 C222 1.397(5)
C221 C226 1.400(5)
C222 C223 1.382(5)
C223 C224 1.393(5)
C224 C225 1.379(6)
C225 C226 1.377(5)
C231 C236 1.396(5)
C231 C232 1.400(5)
C232 C233 1.394(6)
C233 C234 1.373(6)
C234 C235 1.381(6)
C235 C236 1.374(6)
O241 C241 1.340(4)
C241 C246 1.386(5)
C241 C242 1.410(5)
O242 C242 1.341(4)
C242 C243 1.377(5)
C243 C244 1.394(5)
C244 C245 1.386(6)
C245 C246 1.390(5)
C251 C252 1.387(6)
C252 C253 1.381(6)
C253 C254 1.378(8)
C254 C255 1.386(8)
C261 C262 1.395(6)
C261 C266 1.398(5)
C262 C263 1.392(6)
C263 C264 1.373(7)
C264 C265 1.383(6)
C265 C266 1.388(6)
C1S Cl2P 1.593(14)
C1S Cl1S 1.687(9)
C1S Cl2S 1.793(7)
C1S Cl1P 1.819(11)
C2S Cl3S 1.623(9)
C2S Cl3P 1.644(16)
C2S Cl4S 1.653(9)
C2S Cl4P 2.036(15)
C3S Cl5S 1.705(13)
C3S Cl6S 1.762(13)
C31 C36B 1.34(3)
C31 C32 1.37(3)
C31 C32B 1.40(4)
C31 C36 1.447(19)
C51 C52B 1.36(2)
C51 C56B 1.38(2)
C51 C56 1.40(2)
C51 C52 1.42(2)
C54 C53B 1.34(2)
C54 C55 1.35(2)
C54 C55B 1.40(3)
C54 C53 1.44(2)
C32 C33 1.43(3)
C33 C34 1.40(3)
C34 C35 1.39(2)
C35 C36 1.39(2)
C32B C33B 1.35(4)
C33B C34B 1.32(4)
C34B C35B 1.38(3)
C35B C36B 1.40(3)
C52 C53 1.32(3)
C55 C56 1.38(3)
C52B C53B 1.45(3)
C55B C56B 1.40(3)
